data_4003864
loop_
_publ_author_name
'Calder\'on-Cueva, Mario'
'Peng, Wanyue'
'Clarke, Samantha M.'
'Ding, Jingxuan'
'Brugman, Benjamin L.'
'Levental, Gill'
'Balodhi, Ashiwini'
'Rylko, Megan'
'Delaire, Olivier'
'Walsh, James P. S.'
'Dorfman, Susannah M.'
'Zevalkink, Alexandra'

_publ_section_title
;
 Anisotropic Structural Collapse of Mg3Sb2 and Mg3Bi2 at High Pressure
;
_publ_section_keywords
;
crystal structure
;
_journal_issue 2
_journal_name_full 'Chemistry of Materials'
_journal_page_first 567
_journal_page_last 573
_journal_paper_doi 10.1021/acs.chemmater.0c03678
_journal_volume 33
_journal_year 2021
_chemical_formula_moiety 'Mg3 Sb2'
_chemical_formula_sum 'Mg3 Sb2'
_chemical_formula_weight 316.43
_space_group_crystal_system monoclinic
_space_group_IT_number 12
_space_group_name_Hall '-C 2y'
_space_group_name_H-M_alt 'C 1 2/m 1'
_atom_sites_solution_primary direct
_audit_creation_date 2020-11-23
_audit_creation_method
;
Olex2 1.3
(compiled 2020.07.31 svn.rc2a77460 for OlexSys, GUI svn.r6145)
;
_audit_update_record
;
2020-11-23 # Formatted by publCIF

;
_cell_angle_alpha 90
_cell_angle_beta 117.56(2)
_cell_angle_gamma 90
_cell_formula_units_Z 4
_cell_length_a 15.118(7)
_cell_length_b 4.2228(7)
_cell_length_c 7.7014(12)
_cell_measurement_reflns_used 322
_cell_measurement_temperature 298.15
_cell_measurement_theta_max 19.96
_cell_measurement_theta_min 3.08
_cell_volume 435.9(2)
_computing_molecular_graphics 'Olex2 1.3 (Dolomanov et al., 2009)'
_computing_publication_material 'Olex2 1.3 (Dolomanov et al., 2009)'
_computing_structure_refinement 'XL  (Sheldrick, 2008)'
_computing_structure_solution 'XS  (Sheldrick, 2008)'
_diffrn_ambient_pressure 7740000
_diffrn_ambient_temperature 298.15
_diffrn_measured_fraction_theta_full 0.434
_diffrn_measured_fraction_theta_max 0.355
_diffrn_measurement_device_type 'Pilatus 1M'
_diffrn_measurement_method '\f and \w scans'
_diffrn_radiation_type synchrotron
_diffrn_radiation_wavelength 0.4335
_diffrn_reflns_av_R_equivalents 0.0364
_diffrn_reflns_av_unetI/netI 0.0665
_diffrn_reflns_Laue_measured_fraction_full 0.434
_diffrn_reflns_Laue_measured_fraction_max 0.355
_diffrn_reflns_limit_h_max 12
_diffrn_reflns_limit_h_min -13
_diffrn_reflns_limit_k_max 6
_diffrn_reflns_limit_k_min -5
_diffrn_reflns_limit_l_max 12
_diffrn_reflns_limit_l_min -9
_diffrn_reflns_number 912
_diffrn_reflns_point_group_measured_fraction_full 0.434
_diffrn_reflns_point_group_measured_fraction_max 0.355
_diffrn_reflns_theta_full 15.076
_diffrn_reflns_theta_max 19.975
_diffrn_reflns_theta_min 1.819
_diffrn_source synchrotron
_diffrn_standards_number 0
_exptl_absorpt_coefficient_mu 3.351
_exptl_absorpt_correction_T_max 0.7445
_exptl_absorpt_correction_T_min 0.4708
_exptl_absorpt_correction_type multi-scan
_exptl_absorpt_process_details
;
SADABS-2016/2 (Bruker,2016/2) was used for absorption correction.
wR2(int) was 0.0816 before and 0.0496 after correction.
The Ratio of minimum to maximum transmission is 0.6324.
The \l/2 correction factor is Not present.
;
_exptl_crystal_colour 'metallic dark grey'
_exptl_crystal_colour_lustre metallic
_exptl_crystal_colour_modifier dark
_exptl_crystal_colour_primary grey
_exptl_crystal_density_diffrn 4.822
_exptl_crystal_description hexagonal
_exptl_crystal_F_000 552
_exptl_crystal_preparation 'Directional flux growth'
_exptl_crystal_recrystallization_method 'Chemical vapor transport'
_exptl_crystal_size_max 0.04
_exptl_crystal_size_mid 0.04
_exptl_crystal_size_min 0.007
_refine_diff_density_max 12.387
_refine_diff_density_min -7.078
_refine_diff_density_rms 1.889
_refine_ls_extinction_method none
_refine_ls_goodness_of_fit_ref 1.933
_refine_ls_hydrogen_treatment undef
_refine_ls_matrix_type full
_refine_ls_number_parameters 15
_refine_ls_number_reflns 353
_refine_ls_number_restraints 0
_refine_ls_restrained_S_all 1.933
_refine_ls_R_factor_all 0.1960
_refine_ls_R_factor_gt 0.1272
_refine_ls_shift/su_max 0.000
_refine_ls_shift/su_mean 0.000
_refine_ls_structure_factor_coef Fsqd
_refine_ls_weighting_details 'w=1/[\s^2^(Fo^2^)+(0.2000P)^2^] where P=(Fo^2^+2Fc^2^)/3'
_refine_ls_weighting_scheme calc
_refine_ls_wR_factor_gt 0.3127
_refine_ls_wR_factor_ref 0.4647
_reflns_Friedel_coverage 0.000
_reflns_number_gt 246
_reflns_number_total 353
_reflns_threshold_expression 'I > 2\s(I)'
_cod_data_source_file cm0c03678_si_001.cif
_cod_data_source_block Mg3Sb2_HP_7.74GPa
_cod_database_code 4003864
_shelx_shelxl_version_number 2018/3
_shelx_space_group_comment
;
The symmetry employed for this shelxl refinement is uniquely defined
by the following loop, which should always be used as a source of
symmetry information in preference to the above space-group names.
They are only intended as comments.
;
_shelx_estimated_absorpt_t_max 0.977
_shelx_estimated_absorpt_t_min 0.878
_olex2_refinement_description
;
;
_olex2_submission_special_instructions 'No special instructions were received'
_publcif_funding_html
;
;

loop_
_space_group_symop_operation_xyz
'x, y, z'
'-x, y, -z'
'x+1/2, y+1/2, z'
'-x+1/2, y+1/2, -z'
'-x, -y, -z'
'x, -y, z'
'-x+1/2, -y+1/2, -z'
'x+1/2, -y+1/2, z'

loop_
_atom_site_label
_atom_site_type_symbol
_atom_site_fract_x
_atom_site_fract_y
_atom_site_fract_z
_atom_site_U_iso_or_equiv
_atom_site_adp_type
_atom_site_occupancy
_atom_site_site_symmetry_order
_atom_site_calc_flag
_atom_site_refinement_flags_posn
_atom_site_refinement_flags_adp
_atom_site_refinement_flags_occupancy
_atom_site_disorder_assembly
_atom_site_disorder_group
Sb1 Sb 0.3681(7) 1.000000 0.7540(6) 0.0095(13) Uiso 1 2 d S . P . .
Sb2 Sb 0.6052(6) 0.500000 0.7764(6) 0.0089(13) Uiso 1 2 d S . P . .
Mg1 Mg 0.159(3) 1.000000 0.483(3) 0.012(4) Uiso 1 2 d S . P . .
Mg4 Mg 0.758(3) 0.000000 0.842(3) 0.010(4) Uiso 1 2 d S . P . .
Mg3 Mg 0.500000 0.500000 1.000000 0.007(5) Uiso 1 4 d S . P . .
Mg2 Mg 0.500000 1.000000 0.500000 0.036(9) Uiso 1 4 d S . P . .

loop_
_atom_type_symbol
_atom_type_description
_atom_type_scat_dispersion_real
_atom_type_scat_dispersion_imag
_atom_type_scat_source
Mg Mg 0.0174 0.0133 'International Tables Vol C Tables 4.2.6.8 and 6.1.1.4'
Sb Sb -2.2740 0.6185 'International Tables Vol C Tables 4.2.6.8 and 6.1.1.4'

loop_
_geom_angle_atom_site_label_1
_geom_angle_atom_site_label_2
_geom_angle_atom_site_label_3
_geom_angle
_geom_angle_site_symmetry_1
_geom_angle_site_symmetry_3
_geom_angle_publ_flag
Mg1 Sb1 Mg1 103.2(6) 7_566 7_576 ?
Mg1 Sb1 Mg1 74.7(11) 7_566 . ?
Mg1 Sb1 Mg1 74.7(11) 7_576 . ?
Mg1 Sb1 Mg4 70.7(7) 7_566 3_455 ?
Mg1 Sb1 Mg4 142.2(13) 7_576 3_455 ?
Mg1 Sb1 Mg4 142.2(13) 7_566 3_465 ?
Mg1 Sb1 Mg4 67.7(7) . 3_455 ?
Mg1 Sb1 Mg4 70.7(7) 7_576 3_465 ?
Mg1 Sb1 Mg4 67.7(7) . 3_465 ?
Mg1 Sb1 Mg3 131.55(19) . . ?
Mg1 Sb1 Mg3 73.6(6) 7_566 . ?
Mg1 Sb1 Mg3 131.55(19) . 1_565 ?
Mg1 Sb1 Mg3 148.2(10) 7_576 . ?
Mg1 Sb1 Mg3 73.6(6) 7_576 1_565 ?
Mg1 Sb1 Mg3 148.2(10) 7_566 1_565 ?
Mg1 Sb1 Mg2 109.0(5) . . ?
Mg1 Sb1 Mg2 63.5(7) 7_566 . ?
Mg1 Sb1 Mg2 63.5(7) 7_576 . ?
Mg4 Sb1 Mg4 91.4(11) 3_455 3_465 ?
Mg4 Sb1 Mg2 132.7(4) 3_455 . ?
Mg4 Sb1 Mg2 132.7(4) 3_465 . ?
Mg3 Sb1 Mg4 131.0(4) . 3_465 ?
Mg3 Sb1 Mg4 67.8(7) 1_565 3_465 ?
Mg3 Sb1 Mg4 67.8(7) . 3_455 ?
Mg3 Sb1 Mg4 131.0(4) 1_565 3_455 ?
Mg3 Sb1 Mg3 92.6(2) 1_565 . ?
Mg3 Sb1 Mg2 88.10(19) . . ?
Mg3 Sb1 Mg2 88.10(19) 1_565 . ?
Mg1 Sb2 Mg4 68.7(6) 3_545 1_565 ?
Mg1 Sb2 Mg4 122.0(13) 3_545 7_657 ?
Mg1 Sb2 Mg4 68.7(6) 3_545 . ?
Mg1 Sb2 Mg3 165.5(9) 3_545 . ?
Mg1 Sb2 Mg2 70.4(5) 3_545 . ?
Mg1 Sb2 Mg2 70.4(5) 3_545 1_545 ?
Mg4 Sb2 Mg4 89.5(11) 1_565 . ?
Mg4 Sb2 Mg4 71.0(5) 7_657 1_565 ?
Mg4 Sb2 Mg4 71.0(5) 7_657 . ?
Mg4 Sb2 Mg3 72.5(8) 7_657 . ?
Mg4 Sb2 Mg2 133.12(8) 7_657 1_545 ?
Mg4 Sb2 Mg2 133.12(8) 7_657 . ?
Mg3 Sb2 Mg4 120.3(4) . 1_565 ?
Mg3 Sb2 Mg4 120.3(4) . . ?
Mg3 Sb2 Mg2 100.1(2) . 1_545 ?
Mg3 Sb2 Mg2 100.1(2) . . ?
Mg2 Sb2 Mg4 74.3(5) . 1_565 ?
Mg2 Sb2 Mg4 139.1(4) . . ?
Mg2 Sb2 Mg4 74.3(5) 1_545 . ?
Mg2 Sb2 Mg4 139.1(4) 1_545 1_565 ?
Mg2 Sb2 Mg2 93.63(17) 1_545 . ?
Sb1 Mg1 Sb1 105.3(11) 7_576 . ?
Sb1 Mg1 Sb1 105.3(11) 7_566 . ?
Sb1 Mg1 Sb1 103.2(6) 7_566 7_576 ?
Sb1 Mg1 Sb2 123.3(8) 7_576 3_455 ?
Sb1 Mg1 Sb2 123.3(8) 7_566 3_455 ?
Sb1 Mg1 Mg1 113.9(14) 7_566 7_576 ?
Sb1 Mg1 Mg1 50.3(10) . 7_566 ?
Sb1 Mg1 Mg1 113.9(14) 7_576 7_566 ?
Sb1 Mg1 Mg1 55.0(4) 7_576 7_576 ?
Sb1 Mg1 Mg1 55.0(4) 7_566 7_566 ?
Sb1 Mg1 Mg1 50.3(10) . 7_576 ?
Sb1 Mg1 Mg4 58.3(5) 7_576 5_666 ?
Sb1 Mg1 Mg4 57.3(9) . 3_455 ?
Sb1 Mg1 Mg4 162.3(17) 7_576 3_455 ?
Sb1 Mg1 Mg4 86.1(3) 7_576 3_465 ?
Sb1 Mg1 Mg4 57.3(9) . 3_465 ?
Sb1 Mg1 Mg4 162.3(17) 7_566 3_465 ?
Sb1 Mg1 Mg4 58.3(5) 7_566 5_666 ?
Sb1 Mg1 Mg4 82.8(11) . 5_666 ?
Sb1 Mg1 Mg4 86.1(3) 7_566 3_455 ?
Sb1 Mg1 Mg3 56.3(4) 7_576 3_454 ?
Sb1 Mg1 Mg3 56.3(4) 7_566 3_454 ?
Sb1 Mg1 Mg3 141.9(11) . 3_454 ?
Sb1 Mg1 Mg2 68.5(5) 7_576 3_455 ?
Sb1 Mg1 Mg2 123.9(5) . 3_445 ?
Sb1 Mg1 Mg2 68.5(5) 7_566 3_445 ?
Sb1 Mg1 Mg2 130.8(14) 7_566 3_455 ?
Sb1 Mg1 Mg2 123.9(5) . 3_455 ?
Sb1 Mg1 Mg2 130.8(14) 7_576 3_445 ?
Sb2 Mg1 Sb1 92.7(7) 3_455 . ?
Sb2 Mg1 Mg1 118.6(8) 3_455 7_576 ?
Sb2 Mg1 Mg1 118.6(8) 3_455 7_566 ?
Sb2 Mg1 Mg4 175.6(15) 3_455 5_666 ?
Sb2 Mg1 Mg4 59.5(6) 3_455 3_465 ?
Sb2 Mg1 Mg4 59.5(6) 3_455 3_455 ?
Sb2 Mg1 Mg3 125.4(15) 3_455 3_454 ?
Sb2 Mg1 Mg2 57.1(6) 3_455 3_445 ?
Sb2 Mg1 Mg2 57.1(6) 3_455 3_455 ?
Mg1 Mg1 Mg1 77.4(18) 7_576 7_566 ?
Mg1 Mg1 Mg3 103.0(7) 7_566 3_454 ?
Mg1 Mg1 Mg3 103.0(7) 7_576 3_454 ?
Mg4 Mg1 Mg1 59.2(8) 3_455 7_566 ?
Mg4 Mg1 Mg1 58.3(8) 5_666 7_566 ?
Mg4 Mg1 Mg1 58.3(8) 5_666 7_576 ?
Mg4 Mg1 Mg1 107.6(18) 3_455 7_576 ?
Mg4 Mg1 Mg1 59.2(8) 3_465 7_576 ?
Mg4 Mg1 Mg1 107.6(18) 3_465 7_566 ?
Mg4 Mg1 Mg4 117.5(11) 3_455 5_666 ?
Mg4 Mg1 Mg4 117.5(11) 3_465 5_666 ?
Mg4 Mg1 Mg4 81.3(8) 3_465 3_455 ?
Mg4 Mg1 Mg3 59.0(7) 5_666 3_454 ?
Mg4 Mg1 Mg3 138.9(6) 3_455 3_454 ?
Mg4 Mg1 Mg3 138.9(6) 3_465 3_454 ?
Mg4 Mg1 Mg2 116.6(9) 3_455 3_455 ?
Mg4 Mg1 Mg2 66.5(8) 3_455 3_445 ?
Mg4 Mg1 Mg2 116.6(9) 3_465 3_445 ?
Mg4 Mg1 Mg2 66.5(8) 3_465 3_455 ?
Mg2 Mg1 Mg1 173.7(12) 3_445 7_576 ?
Mg2 Mg1 Mg1 100.5(4) 3_455 7_576 ?
Mg2 Mg1 Mg1 100.5(4) 3_445 7_566 ?
Mg2 Mg1 Mg1 173.7(12) 3_455 7_566 ?
Mg2 Mg1 Mg4 125.6(6) 3_455 5_666 ?
Mg2 Mg1 Mg4 125.6(6) 3_445 5_666 ?
Mg2 Mg1 Mg3 83.2(8) 3_445 3_454 ?
Mg2 Mg1 Mg3 83.2(8) 3_455 3_454 ?
Mg2 Mg1 Mg2 81.1(9) 3_445 3_455 ?
Sb1 Mg4 Sb1 91.4(11) 3_545 3_535 ?
Sb1 Mg4 Mg1 111.0(8) 3_545 3_535 ?
Sb1 Mg4 Mg1 55.0(7) 3_545 3_545 ?
Sb1 Mg4 Mg1 55.0(7) 3_535 3_535 ?
Sb1 Mg4 Mg1 51.0(5) 3_545 5_666 ?
Sb1 Mg4 Mg1 111.0(8) 3_535 3_545 ?
Sb1 Mg4 Mg1 51.0(5) 3_535 5_666 ?
Sb1 Mg4 Mg4 87.4(7) 3_545 7_657 ?
Sb1 Mg4 Mg4 87.4(7) 3_535 7_647 ?
Sb1 Mg4 Mg4 149.9(18) 3_545 7_647 ?
Sb1 Mg4 Mg4 149.9(18) 3_535 7_657 ?
Sb1 Mg4 Mg3 55.7(7) 3_545 3_545 ?
Sb1 Mg4 Mg3 55.7(7) 3_535 3_545 ?
Sb1 Mg4 Mg2 111.8(6) 3_535 1_545 ?
Sb1 Mg4 Mg2 111.8(6) 3_545 1_545 ?
Sb2 Mg4 Sb1 159.6(9) . 3_535 ?
Sb2 Mg4 Sb1 86.0(2) . 3_545 ?
Sb2 Mg4 Sb1 159.6(9) 1_545 3_545 ?
Sb2 Mg4 Sb1 91.3(10) 7_657 3_535 ?
Sb2 Mg4 Sb1 86.0(2) 1_545 3_535 ?
Sb2 Mg4 Sb1 91.3(10) 7_657 3_545 ?
Sb2 Mg4 Sb2 109.0(5) 7_657 1_545 ?
Sb2 Mg4 Sb2 89.5(11) . 1_545 ?
Sb2 Mg4 Sb2 109.0(5) 7_657 . ?
Sb2 Mg4 Mg1 107.3(14) 1_545 3_545 ?
Sb2 Mg4 Mg1 138.4(7) 7_657 3_545 ?
Sb2 Mg4 Mg1 107.3(14) . 3_535 ?
Sb2 Mg4 Mg1 51.8(7) 1_545 3_535 ?
Sb2 Mg4 Mg1 51.8(7) . 3_545 ?
Sb2 Mg4 Mg1 114.2(6) . 5_666 ?
Sb2 Mg4 Mg1 138.4(7) 7_657 3_535 ?
Sb2 Mg4 Mg1 114.2(6) 1_545 5_666 ?
Sb2 Mg4 Mg1 117.6(14) 7_657 5_666 ?
Sb2 Mg4 Mg4 58.7(8) 7_657 7_647 ?
Sb2 Mg4 Mg4 50.3(8) 1_545 7_647 ?
Sb2 Mg4 Mg4 104.8(15) 1_545 7_657 ?
Sb2 Mg4 Mg4 50.3(8) . 7_657 ?
Sb2 Mg4 Mg4 58.7(8) 7_657 7_657 ?
Sb2 Mg4 Mg4 104.8(15) . 7_647 ?
Sb2 Mg4 Mg3 55.7(8) 7_657 3_545 ?
Sb2 Mg4 Mg3 134.8(6) 1_545 3_545 ?
Sb2 Mg4 Mg3 134.8(6) . 3_545 ?
Sb2 Mg4 Mg2 146.1(11) 7_657 1_545 ?
Sb2 Mg4 Mg2 51.5(6) 1_545 1_545 ?
Sb2 Mg4 Mg2 51.5(6) . 1_545 ?
Mg1 Mg4 Mg1 81.3(8) 3_535 3_545 ?
Mg1 Mg4 Mg1 62.5(11) 3_535 5_666 ?
Mg1 Mg4 Mg1 62.5(11) 3_545 5_666 ?
Mg1 Mg4 Mg4 92.8(7) 3_545 7_657 ?
Mg1 Mg4 Mg4 151(2) 3_545 7_647 ?
Mg1 Mg4 Mg4 92.8(7) 3_535 7_647 ?
Mg1 Mg4 Mg4 151(2) 3_535 7_657 ?
Mg1 Mg4 Mg3 61.9(9) 5_666 3_545 ?
Mg1 Mg4 Mg3 108.3(12) 3_535 3_545 ?
Mg1 Mg4 Mg3 108.3(12) 3_545 3_545 ?
Mg1 Mg4 Mg2 96.3(8) 5_666 1_545 ?
Mg1 Mg4 Mg2 56.8(10) 3_535 1_545 ?
Mg1 Mg4 Mg2 56.8(10) 3_545 1_545 ?
Mg4 Mg4 Mg1 138.3(10) 7_657 5_666 ?
Mg4 Mg4 Mg1 138.3(10) 7_647 5_666 ?
Mg4 Mg4 Mg4 79.0(9) 7_657 7_647 ?
Mg4 Mg4 Mg3 100.3(14) 7_647 3_545 ?
Mg4 Mg4 Mg3 100.3(14) 7_657 3_545 ?
Mg4 Mg4 Mg2 96.5(16) 7_647 1_545 ?
Mg4 Mg4 Mg2 96.5(16) 7_657 1_545 ?
Mg3 Mg4 Mg2 158.3(6) 3_545 1_545 ?
Sb1 Mg3 Sb1 180.0 1_545 5_677 ?
Sb1 Mg3 Sb1 87.4(2) . 5_677 ?
Sb1 Mg3 Sb1 180.0 . 5_667 ?
Sb1 Mg3 Sb1 92.6(2) . 1_545 ?
Sb1 Mg3 Sb1 92.6(2) 5_677 5_667 ?
Sb1 Mg3 Sb1 87.4(2) 1_545 5_667 ?
Sb1 Mg3 Mg1 129.9(2) 1_545 3_546 ?
Sb1 Mg3 Mg1 129.9(2) 5_677 7_566 ?
Sb1 Mg3 Mg1 50.1(2) . 7_566 ?
Sb1 Mg3 Mg1 50.1(2) 1_545 7_566 ?
Sb1 Mg3 Mg1 50.1(2) 5_667 3_546 ?
Sb1 Mg3 Mg1 129.9(2) . 3_546 ?
Sb1 Mg3 Mg1 50.1(2) 5_677 3_546 ?
Sb1 Mg3 Mg1 129.9(2) 5_667 7_566 ?
Sb1 Mg3 Mg4 123.4(2) . 7_657 ?
Sb1 Mg3 Mg4 56.6(2) 1_545 3_455 ?
Sb1 Mg3 Mg4 56.6(2) 5_667 7_657 ?
Sb1 Mg3 Mg4 56.6(2) . 3_455 ?
Sb1 Mg3 Mg4 56.6(2) 5_677 7_657 ?
Sb1 Mg3 Mg4 123.4(2) 5_667 3_455 ?
Sb1 Mg3 Mg4 123.4(2) 1_545 7_657 ?
Sb1 Mg3 Mg4 123.4(2) 5_677 3_455 ?
Sb2 Mg3 Sb1 89.29(16) 5_667 1_545 ?
Sb2 Mg3 Sb1 89.29(16) 5_667 . ?
Sb2 Mg3 Sb1 90.71(16) . . ?
Sb2 Mg3 Sb1 90.71(16) 5_667 5_667 ?
Sb2 Mg3 Sb1 90.71(16) 5_667 5_677 ?
Sb2 Mg3 Sb1 90.71(16) . 1_545 ?
Sb2 Mg3 Sb1 89.29(16) . 5_677 ?
Sb2 Mg3 Sb1 89.29(16) . 5_667 ?
Sb2 Mg3 Sb2 180.0 . 5_667 ?
Sb2 Mg3 Mg1 69.1(7) 5_667 3_546 ?
Sb2 Mg3 Mg1 69.1(7) . 7_566 ?
Sb2 Mg3 Mg1 110.9(7) 5_667 7_566 ?
Sb2 Mg3 Mg1 110.9(7) . 3_546 ?
Sb2 Mg3 Mg4 128.1(3) . 3_455 ?
Sb2 Mg3 Mg4 128.1(3) 5_667 7_657 ?
Sb2 Mg3 Mg4 51.9(3) . 7_657 ?
Sb2 Mg3 Mg4 51.9(3) 5_667 3_455 ?
Mg1 Mg3 Mg1 180.0 3_546 7_566 ?
Mg4 Mg3 Mg1 59.0(7) 7_657 3_546 ?
Mg4 Mg3 Mg1 59.0(7) 3_455 7_566 ?
Mg4 Mg3 Mg1 121.0(7) 7_657 7_566 ?
Mg4 Mg3 Mg1 121.0(7) 3_455 3_546 ?
Mg4 Mg3 Mg4 180.0(5) 7_657 3_455 ?
Sb1 Mg2 Sb1 180.0 . 5_676 ?
Sb1 Mg2 Mg4 71.9(4) 5_676 1_565 ?
Sb1 Mg2 Mg4 71.9(4) . 5_666 ?
Sb1 Mg2 Mg4 108.1(4) . 1_565 ?
Sb1 Mg2 Mg4 108.1(4) 5_676 5_666 ?
Sb2 Mg2 Sb1 81.07(16) 5_666 5_676 ?
Sb2 Mg2 Sb1 98.93(16) 5_676 . ?
Sb2 Mg2 Sb1 98.93(16) 1_565 5_676 ?
Sb2 Mg2 Sb1 98.93(16) . 5_676 ?
Sb2 Mg2 Sb1 81.07(16) . . ?
Sb2 Mg2 Sb1 81.07(16) 1_565 . ?
Sb2 Mg2 Sb1 81.07(16) 5_676 5_676 ?
Sb2 Mg2 Sb1 98.93(16) 5_666 . ?
Sb2 Mg2 Sb2 93.63(17) 5_666 5_676 ?
Sb2 Mg2 Sb2 86.37(17) 1_565 5_676 ?
Sb2 Mg2 Sb2 86.37(17) 5_666 . ?
Sb2 Mg2 Sb2 93.63(17) 1_565 . ?
Sb2 Mg2 Sb2 180.0 5_666 1_565 ?
Sb2 Mg2 Sb2 180.0 5_676 . ?
Sb2 Mg2 Mg1 127.5(3) 5_676 3_545 ?
Sb2 Mg2 Mg1 109.8(6) 5_666 7_576 ?
Sb2 Mg2 Mg1 52.5(3) 1_565 3 ?
Sb2 Mg2 Mg1 109.8(6) . 3 ?
Sb2 Mg2 Mg1 127.5(3) 5_666 3 ?
Sb2 Mg2 Mg1 127.5(3) . 7_576 ?
Sb2 Mg2 Mg1 52.5(3) 5_676 7_576 ?
Sb2 Mg2 Mg1 52.5(3) . 3_545 ?
Sb2 Mg2 Mg1 70.2(6) . 7_566 ?
Sb2 Mg2 Mg1 70.2(6) 1_565 7_576 ?
Sb2 Mg2 Mg1 70.2(6) 5_666 3_545 ?
Sb2 Mg2 Mg1 127.5(3) 1_565 7_566 ?
Sb2 Mg2 Mg1 70.2(6) 5_676 3 ?
Sb2 Mg2 Mg1 109.8(6) 1_565 3_545 ?
Sb2 Mg2 Mg1 109.8(6) 5_676 7_566 ?
Sb2 Mg2 Mg1 52.5(3) 5_666 7_566 ?
Sb2 Mg2 Mg4 54.2(2) 5_666 5_666 ?
Sb2 Mg2 Mg4 125.8(2) 5_676 1_565 ?
Sb2 Mg2 Mg4 125.8(2) 5_666 1_565 ?
Sb2 Mg2 Mg4 54.2(2) 1_565 1_565 ?
Sb2 Mg2 Mg4 125.8(2) . 5_666 ?
Sb2 Mg2 Mg4 54.2(2) . 1_565 ?
Sb2 Mg2 Mg4 125.8(2) 1_565 5_666 ?
Sb2 Mg2 Mg4 54.2(2) 5_676 5_666 ?
Mg1 Mg2 Sb1 47.9(3) 3 5_676 ?
Mg1 Mg2 Sb1 132.1(3) 7_566 5_676 ?
Mg1 Mg2 Sb1 47.9(3) 3_545 5_676 ?
Mg1 Mg2 Sb1 132.1(3) 3_545 . ?
Mg1 Mg2 Sb1 132.1(3) 7_576 5_676 ?
Mg1 Mg2 Sb1 47.9(3) 7_566 . ?
Mg1 Mg2 Sb1 132.1(3) 3 . ?
Mg1 Mg2 Sb1 47.9(3) 7_576 . ?
Mg1 Mg2 Mg1 81.1(10) 7_566 7_576 ?
Mg1 Mg2 Mg1 180.0 7_576 3_545 ?
Mg1 Mg2 Mg1 98.9(9) 3 7_576 ?
Mg1 Mg2 Mg1 81.1(9) 3 3_545 ?
Mg1 Mg2 Mg1 98.9(9) 7_566 3_545 ?
Mg1 Mg2 Mg1 180.0 7_566 3 ?
Mg1 Mg2 Mg4 123.3(5) 3 5_666 ?
Mg1 Mg2 Mg4 56.7(5) 3 1_565 ?
Mg1 Mg2 Mg4 123.3(5) 3_545 5_666 ?
Mg1 Mg2 Mg4 123.3(5) 7_576 1_565 ?
Mg1 Mg2 Mg4 56.7(5) 7_566 5_666 ?
Mg1 Mg2 Mg4 123.3(5) 7_566 1_565 ?
Mg1 Mg2 Mg4 56.7(5) 7_576 5_666 ?
Mg1 Mg2 Mg4 56.7(5) 3_545 1_565 ?
Mg4 Mg2 Mg4 180.0 5_666 1_565 ?

loop_
_geom_bond_atom_site_label_1
_geom_bond_atom_site_label_2
_geom_bond_distance
_geom_bond_site_symmetry_2
_geom_bond_publ_flag
Sb1 Mg1 2.695(11) 7_566 ?
Sb1 Mg1 2.87(4) . ?
Sb1 Mg1 2.695(11) 7_576 ?
Sb1 Mg4 2.95(3) 3_465 ?
Sb1 Mg4 2.95(3) 3_455 ?
Sb1 Mg3 2.920(5) 1_565 ?
Sb1 Mg3 2.920(5) . ?
Sb1 Mg2 3.378(6) . ?
Sb2 Mg1 2.73(2) 3_545 ?
Sb2 Mg4 3.00(3) . ?
Sb2 Mg4 3.00(3) 1_565 ?
Sb2 Mg4 2.70(3) 7_657 ?
Sb2 Mg3 2.833(6) . ?
Sb2 Mg2 2.896(4) . ?
Sb2 Mg2 2.896(4) 1_545 ?
Mg1 Mg1 3.38(7) 7_576 ?
Mg1 Mg1 3.38(7) 7_566 ?
Mg1 Mg4 3.27(4) 5_666 ?
Mg1 Mg4 3.24(3) 3_455 ?
Mg1 Mg4 3.24(3) 3_465 ?
Mg1 Mg3 3.37(3) 3_454 ?
Mg1 Mg2 3.25(3) 3_445 ?
Mg1 Mg2 3.25(3) 3_455 ?
Mg4 Mg4 3.32(3) 7_657 ?
Mg4 Mg4 3.32(3) 7_647 ?
Mg4 Mg3 3.27(4) 3_545 ?
Mg4 Mg2 3.56(4) 1_545 ?

loop_
_publcif_info_cif.paper_type
?
